data_4000678
loop_
_publ_author_name
'Hyunsoo Park'
'David M. Moureau'
'John B. Parise'

_publ_section_title
;
 Hydrothermal Synthesis and Structural Characterization of Novel
 Zn-Triazole-Benzenedicarboxylate Frameworks
;
_journal_issue 2
_journal_name_full 'Chem. Mater.'
_journal_page_first 525
_journal_page_last 531
_journal_paper_doi 10.1021/cm051829l
_journal_volume 18
_journal_year 2006
_chemical_formula_sum 'C14 H11 N9 O6 Zn2'
_chemical_formula_weight 532.10
_space_group_IT_number 2
_symmetry_cell_setting triclinic
_symmetry_Int_Tables_number 2
_symmetry_space_group_name_Hall '-P 1'
_symmetry_space_group_name_H-M 'P -1'
_atom_sites_solution_hydrogens geom
_atom_sites_solution_primary direct
_atom_sites_solution_secondary difmap
_audit_creation_method SHELXL-97
_cell_angle_alpha 110.18(3)
_cell_angle_beta 105.46(3)
_cell_angle_gamma 93.90(3)
_cell_formula_units_Z 2
_cell_length_a 7.7970(16)
_cell_length_b 10.047(2)
_cell_length_c 13.577(3)
_cell_measurement_reflns_used 999
_cell_measurement_temperature 103(2)
_cell_measurement_theta_max 17.68
_cell_measurement_theta_min 1.15
_cell_volume 947.0(3)
_computing_cell_refinement 'Bruker SMART'
_computing_data_collection 'Bruker SMART'
_computing_data_reduction 'Bruker SAINT'
_computing_molecular_graphics 'Endeavor 1.1'
_computing_publication_material 'SHEXL (Sheldrick, 2000)'
_computing_structure_refinement 'SHELXL (Sheldrick, 2000)'
_computing_structure_solution 'SHELXS (Sheldrick, 2000)'
_diffrn_ambient_temperature 100(2)
_diffrn_measured_fraction_theta_full 0.998
_diffrn_measured_fraction_theta_max 0.998
_diffrn_measurement_device_type 'SMART 6000 CCD detector'
_diffrn_radiation_monochromator graphite
_diffrn_radiation_probe x-ray
_diffrn_radiation_type synchrotron
_diffrn_radiation_wavelength 0.48595
_diffrn_reflns_av_R_equivalents 0.0297
_diffrn_reflns_av_sigmaI/netI 0.0275
_diffrn_reflns_limit_h_max 9
_diffrn_reflns_limit_h_min -9
_diffrn_reflns_limit_k_max 12
_diffrn_reflns_limit_k_min -12
_diffrn_reflns_limit_l_max 16
_diffrn_reflns_limit_l_min -16
_diffrn_reflns_number 13576
_diffrn_reflns_theta_full 17.68
_diffrn_reflns_theta_max 17.68
_diffrn_reflns_theta_min 1.15
_diffrn_source synchrotron
_diffrn_source_type 'APS 15-ID beam line'
_exptl_absorpt_coefficient_mu 1.366
_exptl_absorpt_correction_T_max 0.921
_exptl_absorpt_correction_T_min 0.827
_exptl_absorpt_correction_type multi-scan
_exptl_absorpt_process_details 'SADABS (Sheldrick, 2000)'
_exptl_crystal_colour coluorless
_exptl_crystal_density_diffrn 1.866
_exptl_crystal_density_method 'not measured'
_exptl_crystal_description plate
_exptl_crystal_F_000 540
_exptl_crystal_recrystallization_method hydrothermal
_exptl_crystal_size_max 0.05
_exptl_crystal_size_mid 0.05
_exptl_crystal_size_min 0.03
_refine_diff_density_max 1.353
_refine_diff_density_min -0.877
_refine_diff_density_rms 0.116
_refine_ls_extinction_method none
_refine_ls_goodness_of_fit_ref 1.146
_refine_ls_hydrogen_treatment mixed
_refine_ls_matrix_type full
_refine_ls_number_parameters 283
_refine_ls_number_reflns 3870
_refine_ls_number_restraints 0
_refine_ls_restrained_S_all 1.146
_refine_ls_R_factor_all 0.0361
_refine_ls_R_factor_gt 0.0345
_refine_ls_shift/su_max 0.000
_refine_ls_shift/su_mean 0.000
_refine_ls_structure_factor_coef Fsqd
_refine_ls_weighting_details 'calc w=1/[\s^2^(Fo^2^)+(0.0290P)^2^+4.2388P] where P=(Fo^2^+2Fc^2^)/3'
_refine_ls_weighting_scheme calc
_refine_ls_wR_factor_gt 0.0926
_refine_ls_wR_factor_ref 0.0934
_reflns_number_gt 3720
_reflns_number_total 3870
_reflns_threshold_expression >2sigma(I)
_cod_database_code 4000678

loop_
_symmetry_equiv_pos_as_xyz
'x, y, z'
'-x, -y, -z'

loop_
_atom_site_label
_atom_site_type_symbol
_atom_site_fract_x
_atom_site_fract_y
_atom_site_fract_z
_atom_site_U_iso_or_equiv
_atom_site_adp_type
_atom_site_occupancy
_atom_site_symmetry_multiplicity
_atom_site_calc_flag
_atom_site_refinement_flags
Zn1 Zn 0.63082(5) -0.12226(4) 0.25522(3) 0.00516(11) Uani 1 1 d .
Zn2 Zn 1.0000 0.5000 0.5000 0.00509(12) Uani 1 2 d S
Zn3 Zn 1.5000 0.5000 0.5000 0.00524(12) Uani 1 2 d S
O1 O 0.8593(3) -0.0936(3) 0.2098(2) 0.0139(5) Uani 1 1 d .
O2 O 0.6148(4) -0.0929(3) 0.0870(2) 0.0237(6) Uani 1 1 d .
O3 O 0.3642(3) -0.2033(2) 0.1991(2) 0.0103(5) Uani 1 1 d .
O4 O 0.4932(3) -0.3802(3) 0.1126(2) 0.0196(6) Uani 1 1 d .
N1 N 1.0821(4) 0.4272(3) 0.3468(2) 0.0075(5) Uani 1 1 d .
N2 N 1.2607(4) 0.4276(3) 0.3465(2) 0.0080(5) Uani 1 1 d .
N3 N 1.0842(4) 0.3404(3) 0.1764(2) 0.0125(6) Uani 1 1 d .
H3 H 1.0470 0.3032 0.1038 0.015 Uiso 1 1 calc R
N4 N 0.7886(4) 0.3185(3) 0.4303(2) 0.0079(5) Uani 1 1 d .
N5 N 0.6107(4) 0.3141(3) 0.4286(2) 0.0074(5) Uani 1 1 d .
N6 N 0.6489(4) 0.0904(3) 0.3429(2) 0.0091(5) Uani 1 1 d .
N7 N 0.8207(4) 0.6219(3) 0.4350(2) 0.0073(5) Uani 1 1 d .
N8 N 0.6446(4) 0.6211(3) 0.4370(2) 0.0082(5) Uani 1 1 d .
N9 N 0.7022(4) -0.2305(3) 0.3562(2) 0.0091(5) Uani 1 1 d .
C1 C 0.9794(4) 0.3744(4) 0.2436(3) 0.0107(6) Uani 1 1 d .
H1 H 0.8512 0.3618 0.2196 0.013 Uiso 1 1 calc R
C2 C 1.2578(4) 0.3752(4) 0.2435(3) 0.0108(6) Uani 1 1 d .
H2 H 1.3614 0.3633 0.2192 0.013 Uiso 1 1 calc R
C3 C 0.8051(4) 0.1848(3) 0.3787(3) 0.0097(6) Uani 1 1 d .
H3 H 0.9150 0.1575 0.3678 0.012 Uiso 1 1 calc R
C4 C 0.5335(4) 0.1765(3) 0.3761(3) 0.0100(6) Uani 1 1 d .
H4 H 0.4098 0.1422 0.3633 0.012 Uiso 1 1 calc R
C5 C 0.8485(4) 0.7118(3) 0.3865(3) 0.0094(6) Uani 1 1 d .
H5 H 0.9599 0.7333 0.3744 0.011 Uiso 1 1 calc R
C6 C 0.5805(4) 0.7098(4) 0.3897(3) 0.0101(6) Uani 1 1 d .
H6 H 0.4610 0.7294 0.3803 0.012 Uiso 1 1 calc R
C7 C 0.7823(5) -0.0755(4) 0.1221(3) 0.0145(7) Uani 1 1 d .
C8 C 0.8961(5) -0.0361(3) 0.0594(3) 0.0096(6) Uani 1 1 d .
C9 C 1.0818(5) -0.0334(4) 0.0906(3) 0.0110(6) Uani 1 1 d .
H9 H 1.1377 -0.0558 0.1528 0.013 Uiso 1 1 calc R
C10 C 1.1864(5) 0.0020(4) 0.0317(3) 0.0115(6) Uani 1 1 d .
H10 H 1.3130 0.0029 0.0532 0.014 Uiso 1 1 calc R
C11 C 0.0188(4) -0.3756(3) 0.0920(3) 0.0090(6) Uani 1 1 d .
H11 H 0.0322 -0.2908 0.1547 0.011 Uiso 1 1 calc R
C12 C 0.1519(4) -0.5424(4) -0.0303(3) 0.0100(6) Uani 1 1 d .
H12 H 0.2550 -0.5711 -0.0509 0.012 Uiso 1 1 calc R
C13 C 0.1715(4) -0.4173(3) 0.0620(3) 0.0088(6) Uani 1 1 d .
C14 C 0.3567(4) -0.3285(4) 0.1276(3) 0.0110(6) Uani 1 1 d .
O5 O 0.5562(4) -0.6624(3) 0.1186(2) 0.0234(6) Uani 1 1 d .
O6 O 0.1975(7) 0.9251(6) 0.3642(4) 0.0665(13) Uani 1 1 d .

loop_
_atom_site_aniso_label
_atom_site_aniso_U_11
_atom_site_aniso_U_22
_atom_site_aniso_U_33
_atom_site_aniso_U_23
_atom_site_aniso_U_13
_atom_site_aniso_U_12
Zn1 0.00467(18) 0.00353(18) 0.00738(18) 0.00234(14) 0.00222(13) -0.00159(13)
Zn2 0.0031(2) 0.0037(2) 0.0083(2) 0.00242(19) 0.00182(19) -0.00140(18)
Zn3 0.0043(2) 0.0043(2) 0.0088(2) 0.00335(19) 0.00378(19) -0.00028(18)
O1 0.0210(13) 0.0115(12) 0.0183(13) 0.0090(10) 0.0154(11) 0.0058(10)
O2 0.0160(13) 0.0307(16) 0.0286(15) 0.0115(13) 0.0135(12) 0.0032(11)
O3 0.0082(11) 0.0066(11) 0.0139(11) 0.0043(9) 0.0005(9) -0.0026(9)
O4 0.0089(12) 0.0221(14) 0.0215(14) 0.0006(11) 0.0051(10) 0.0010(10)
N1 0.0037(12) 0.0092(13) 0.0110(13) 0.0047(11) 0.0034(10) -0.0008(10)
N2 0.0066(13) 0.0091(13) 0.0111(13) 0.0052(11) 0.0056(10) 0.0008(10)
N3 0.0134(14) 0.0151(14) 0.0071(13) 0.0030(11) 0.0022(11) -0.0006(11)
N4 0.0042(12) 0.0074(13) 0.0122(13) 0.0037(11) 0.0036(10) -0.0010(10)
N5 0.0036(12) 0.0067(12) 0.0120(13) 0.0034(11) 0.0030(10) -0.0004(10)
N6 0.0072(13) 0.0058(12) 0.0126(13) 0.0016(11) 0.0038(11) -0.0015(10)
N7 0.0039(12) 0.0070(12) 0.0121(13) 0.0039(11) 0.0043(10) -0.0004(10)
N8 0.0059(13) 0.0091(13) 0.0118(13) 0.0057(11) 0.0042(10) 0.0002(10)
N9 0.0086(13) 0.0094(13) 0.0129(13) 0.0073(11) 0.0049(11) 0.0016(10)
C1 0.0086(15) 0.0115(15) 0.0121(16) 0.0053(13) 0.0027(13) 0.0002(12)
C2 0.0091(15) 0.0118(15) 0.0117(16) 0.0044(13) 0.0039(13) 0.0006(12)
C3 0.0041(14) 0.0065(14) 0.0159(16) 0.0012(13) 0.0033(12) -0.0008(12)
C4 0.0072(14) 0.0063(15) 0.0144(16) 0.0015(13) 0.0040(12) -0.0019(12)
C5 0.0071(14) 0.0095(15) 0.0141(16) 0.0063(13) 0.0047(12) 0.0007(12)
C6 0.0078(15) 0.0112(15) 0.0151(16) 0.0082(13) 0.0050(13) 0.0028(12)
C7 0.0200(18) 0.0094(15) 0.0163(17) 0.0030(13) 0.0121(15) 0.0006(13)
C8 0.0112(15) 0.0069(14) 0.0129(16) 0.0036(12) 0.0078(13) -0.0002(12)
C9 0.0122(16) 0.0102(15) 0.0114(15) 0.0044(13) 0.0047(13) 0.0012(12)
C10 0.0095(15) 0.0130(16) 0.0138(16) 0.0055(13) 0.0057(13) 0.0023(12)
C11 0.0099(15) 0.0051(14) 0.0101(15) 0.0013(12) 0.0026(12) 0.0000(12)
C12 0.0073(15) 0.0113(15) 0.0118(15) 0.0038(13) 0.0043(12) 0.0022(12)
C13 0.0066(14) 0.0085(15) 0.0101(15) 0.0037(12) 0.0010(12) -0.0011(12)
C14 0.0075(15) 0.0151(16) 0.0099(15) 0.0041(13) 0.0032(12) -0.0004(13)
O5 0.0149(13) 0.0354(16) 0.0176(13) 0.0073(12) 0.0048(11) 0.0042(12)
O6 0.063(3) 0.077(3) 0.055(3) 0.019(2) 0.021(2) -0.003(2)

loop_
_atom_type_symbol
_atom_type_description
_atom_type_scat_dispersion_real
_atom_type_scat_dispersion_imag
_atom_type_scat_source
C C 0.0015 0.0009 'International Tables Vol C Tables 4.2.6.8 and 6.1.1.4'
H H 0.0000 0.0000 'International Tables Vol C Tables 4.2.6.8 and 6.1.1.4'
N N 0.0030 0.0019 'International Tables Vol C Tables 4.2.6.8 and 6.1.1.4'
O O 0.0056 0.0036 'International Tables Vol C Tables 4.2.6.8 and 6.1.1.4'
Zn Zn 0.3242 0.9375 'International Tables Vol C Tables 4.2.6.8 and 6.1.1.4'

loop_
_geom_angle_atom_site_label_1
_geom_angle_atom_site_label_2
_geom_angle_atom_site_label_3
_geom_angle
_geom_angle_site_symmetry_1
_geom_angle_site_symmetry_3
O3 Zn1 N9 96.57(11) . .
O3 Zn1 N6 104.81(11) . .
N9 Zn1 N6 111.12(12) . .
O3 Zn1 O1 144.84(10) . .
N9 Zn1 O1 103.48(11) . .
N6 Zn1 O1 94.57(11) . .
O3 Zn1 O2 90.74(10) . .
N9 Zn1 O2 150.07(11) . .
N6 Zn1 O2 94.79(11) . .
O1 Zn1 O2 58.15(10) . .
O3 Zn1 C7 118.73(11) . .
N9 Zn1 C7 130.14(12) . .
N6 Zn1 C7 93.59(11) . .
O1 Zn1 C7 29.36(11) . .
O2 Zn1 C7 28.89(11) . .
N4 Zn2 N4 180.0 2_766 .
N4 Zn2 N7 89.68(10) 2_766 .
N4 Zn2 N7 90.32(10) . .
N4 Zn2 N7 90.32(10) 2_766 2_766
N4 Zn2 N7 89.68(10) . 2_766
N7 Zn2 N7 180.00(10) . 2_766
N4 Zn2 N1 90.67(11) 2_766 2_766
N4 Zn2 N1 89.33(11) . 2_766
N7 Zn2 N1 89.43(10) . 2_766
N7 Zn2 N1 90.57(10) 2_766 2_766
N4 Zn2 N1 89.33(11) 2_766 .
N4 Zn2 N1 90.67(11) . .
N7 Zn2 N1 90.57(10) . .
N7 Zn2 N1 89.43(10) 2_766 .
N1 Zn2 N1 179.999(1) 2_766 .
N8 Zn3 N8 180.00(11) 1_655 2_766
N8 Zn3 N5 89.30(10) 1_655 2_766
N8 Zn3 N5 90.70(10) 2_766 2_766
N8 Zn3 N5 90.70(10) 1_655 1_655
N8 Zn3 N5 89.30(10) 2_766 1_655
N5 Zn3 N5 180.000(1) 2_766 1_655
N8 Zn3 N2 88.38(10) 1_655 2_866
N8 Zn3 N2 91.62(10) 2_766 2_866
N5 Zn3 N2 90.17(10) 2_766 2_866
N5 Zn3 N2 89.83(10) 1_655 2_866
N8 Zn3 N2 91.62(10) 1_655 .
N8 Zn3 N2 88.38(10) 2_766 .
N5 Zn3 N2 89.83(10) 2_766 .
N5 Zn3 N2 90.17(10) 1_655 .
N2 Zn3 N2 180.00(12) 2_866 .
C7 O1 Zn1 97.3(2) . .
C7 O2 Zn1 83.7(2) . .
C14 O3 Zn1 102.3(2) . .
C1 N1 N2 107.3(3) . .
C1 N1 Zn2 128.8(2) . .
N2 N1 Zn2 124.0(2) . .
C2 N2 N1 107.3(3) . .
C2 N2 Zn3 128.7(2) . .
N1 N2 Zn3 124.0(2) . .
C1 N3 C2 106.3(3) . .
C3 N4 N5 106.3(3) . .
C3 N4 Zn2 125.2(2) . .
N5 N4 Zn2 128.5(2) . .
C4 N5 N4 105.6(3) . .
C4 N5 Zn3 130.5(2) . 1_455
N4 N5 Zn3 123.9(2) . 1_455
C4 N6 C3 102.5(3) . .
C4 N6 Zn1 135.8(2) . .
C3 N6 Zn1 121.6(2) . .
C5 N7 N8 105.6(3) . .
C5 N7 Zn2 129.8(2) . .
N8 N7 Zn2 124.6(2) . .
C6 N8 N7 106.0(3) . .
C6 N8 Zn3 126.1(2) . 1_455
N7 N8 Zn3 127.8(2) . 1_455
C6 N9 C5 102.7(3) 1_545 1_545
C6 N9 Zn1 121.9(2) 1_545 .
C5 N9 Zn1 133.9(2) 1_545 .
N1 C1 N3 109.5(3) . .
N2 C2 N3 109.6(3) . .
N4 C3 N6 112.8(3) . .
N5 C4 N6 112.9(3) . .
N7 C5 N9 112.8(3) . 1_565
N8 C6 N9 112.9(3) . 1_565
O2 C7 O1 120.5(3) . .
O2 C7 C8 120.5(3) . .
O1 C7 C8 119.0(3) . .
O2 C7 Zn1 67.4(2) . .
O1 C7 Zn1 53.34(17) . .
C8 C7 Zn1 171.1(3) . .
C9 C8 C10 119.8(3) . 2_755
C9 C8 C7 120.9(3) . .
C10 C8 C7 119.3(3) 2_755 .
C10 C9 C8 120.6(3) . .
C9 C10 C8 119.5(3) . 2_755
C12 C11 C13 120.4(3) 2_545 .
C11 C12 C13 119.8(3) 2_545 .
C12 C13 C11 119.8(3) . .
C12 C13 C14 119.4(3) . .
C11 C13 C14 120.7(3) . .
O4 C14 O3 123.6(3) . .
O4 C14 C13 119.5(3) . .
O3 C14 C13 116.8(3) . .

loop_
_geom_bond_atom_site_label_1
_geom_bond_atom_site_label_2
_geom_bond_distance
_geom_bond_site_symmetry_2
Zn1 O3 2.016(2) .
Zn1 N9 2.019(3) .
Zn1 N6 2.029(3) .
Zn1 O1 2.067(2) .
Zn1 O2 2.374(3) .
Zn1 C7 2.556(4) .
Zn2 N4 2.123(3) 2_766
Zn2 N4 2.123(3) .
Zn2 N7 2.134(3) .
Zn2 N7 2.134(3) 2_766
Zn2 N1 2.235(3) 2_766
Zn2 N1 2.235(3) .
Zn3 N8 2.128(3) 1_655
Zn3 N8 2.128(3) 2_766
Zn3 N5 2.142(3) 2_766
Zn3 N5 2.142(3) 1_655
Zn3 N2 2.247(3) 2_866
Zn3 N2 2.247(3) .
O1 C7 1.263(5) .
O2 C7 1.242(5) .
O3 C14 1.283(4) .
O4 C14 1.250(4) .
N1 C1 1.309(4) .
N1 N2 1.393(4) .
N2 C2 1.306(4) .
N3 C1 1.355(4) .
N3 C2 1.358(4) .
N4 C3 1.318(4) .
N4 N5 1.379(4) .
N5 C4 1.327(4) .
N5 Zn3 2.142(3) 1_455
N6 C4 1.347(4) .
N6 C3 1.352(4) .
N7 C5 1.326(4) .
N7 N8 1.380(4) .
N8 C6 1.319(4) .
N8 Zn3 2.128(3) 1_455
N9 C6 1.344(4) 1_545
N9 C5 1.345(4) 1_545
C5 N9 1.345(4) 1_565
C6 N9 1.344(4) 1_565
C7 C8 1.502(5) .
C8 C9 1.391(5) .
C8 C10 1.400(5) 2_755
C9 C10 1.391(5) .
C10 C8 1.400(5) 2_755
C11 C12 1.390(5) 2_545
C11 C13 1.402(5) .
C12 C11 1.390(5) 2_545
C12 C13 1.400(5) .
C13 C14 1.505(4) .
